data_7109796
loop_
_publ_author_name
'Suman Kumar Maity'
'Santu Bera'
'Arpita Paikar'
'Apurba Pramanik'
'Debasish Haldar'

_publ_section_title
;
 Halogen bond induced phosphorescence of capped gamma-amino acid in the
 solid state
;
_journal_name_full Chem.Commun.
_journal_page_first 9051
_journal_paper_doi 10.1039/c3cc44231d
_journal_volume 49
_journal_year 2013
_chemical_formula_moiety 'C25 H36 Br N3 O4'
_chemical_formula_sum 'C25 H36 Br N3 O4'
_chemical_formula_weight 522.48
_chemical_name_systematic
; 
 ? 
;
_space_group_IT_number 14
_symmetry_cell_setting monoclinic
_symmetry_space_group_name_Hall '-P 2ybc'
_symmetry_space_group_name_H-M 'P 1 21/c 1'
_atom_sites_solution_hydrogens geom
_atom_sites_solution_primary direct
_atom_sites_solution_secondary difmap
_audit_creation_method SHELXL-97
_cell_angle_alpha 90.00
_cell_angle_beta 107.838(2)
_cell_angle_gamma 90.00
_cell_formula_units_Z 4
_cell_length_a 13.4792(19)
_cell_length_b 16.843(2)
_cell_length_c 11.8341(17)
_cell_measurement_reflns_used 4563
_cell_measurement_temperature 100(2)
_cell_measurement_theta_max 24.95
_cell_measurement_theta_min 2.34
_cell_volume 2557.5(6)
_computing_cell_refinement 'Bruker SAINT'
_computing_data_collection 'Bruker APEX2'
_computing_data_reduction 'Bruker SAINT'
_computing_molecular_graphics 'Bruker SHELXTL'
_computing_publication_material 'Bruker SHELXTL'
_computing_structure_refinement 'SHELXL-97 (Sheldrick, 2008)'
_computing_structure_solution 'SHELXS-97 (Sheldrick, 2008)'
_diffrn_ambient_temperature 100(2)
_diffrn_measured_fraction_theta_full 0.999
_diffrn_measured_fraction_theta_max 0.999
_diffrn_radiation_monochromator graphite
_diffrn_radiation_source 'fine-focus sealed tube'
_diffrn_radiation_type MoK\a
_diffrn_radiation_wavelength 0.71073
_diffrn_reflns_av_R_equivalents 0.0526
_diffrn_reflns_av_sigmaI/netI 0.0455
_diffrn_reflns_limit_h_max 15
_diffrn_reflns_limit_h_min -15
_diffrn_reflns_limit_k_max 19
_diffrn_reflns_limit_k_min -19
_diffrn_reflns_limit_l_max 13
_diffrn_reflns_limit_l_min -12
_diffrn_reflns_number 17222
_diffrn_reflns_theta_full 24.99
_diffrn_reflns_theta_max 24.99
_diffrn_reflns_theta_min 2.00
_exptl_absorpt_coefficient_mu 1.642
_exptl_absorpt_correction_T_max 0.669
_exptl_absorpt_correction_T_min 0.492
_exptl_absorpt_correction_type multi-scan
_exptl_absorpt_process_details '(SADABS; Bruker, 2008)'
_exptl_crystal_colour colourless
_exptl_crystal_density_diffrn 1.357
_exptl_crystal_density_method 'not measured'
_exptl_crystal_description block
_exptl_crystal_F_000 1096
_exptl_crystal_size_max 0.468
_exptl_crystal_size_mid 0.365
_exptl_crystal_size_min 0.245
_refine_diff_density_max 0.517
_refine_diff_density_min -0.502
_refine_diff_density_rms 0.069
_refine_ls_extinction_method none
_refine_ls_goodness_of_fit_ref 1.038
_refine_ls_hydrogen_treatment constr
_refine_ls_matrix_type full
_refine_ls_number_parameters 301
_refine_ls_number_reflns 4450
_refine_ls_number_restraints 0
_refine_ls_restrained_S_all 1.038
_refine_ls_R_factor_all 0.0516
_refine_ls_R_factor_gt 0.0364
_refine_ls_shift/su_max 0.001
_refine_ls_shift/su_mean 0.000
_refine_ls_structure_factor_coef Fsqd
_refine_ls_weighting_details 'calc w=1/[\s^2^(Fo^2^)+(0.0370P)^2^+3.5441P] where P=(Fo^2^+2Fc^2^)/3'
_refine_ls_weighting_scheme calc
_refine_ls_wR_factor_gt 0.0846
_refine_ls_wR_factor_ref 0.0914
_reflns_number_gt 3257
_reflns_number_total 4450
_reflns_threshold_expression >2sigma(I)
_cod_data_source_file c3cc44231d.txt
_cod_data_source_block suman
_cod_original_sg_symbol_H-M 'P2(1)/c  '
_cod_database_code 7109796

loop_
_symmetry_equiv_pos_as_xyz
'x, y, z'
'-x, y+1/2, -z+1/2'
'-x, -y, -z'
'x, -y-1/2, z-1/2'

loop_
_atom_site_label
_atom_site_type_symbol
_atom_site_fract_x
_atom_site_fract_y
_atom_site_fract_z
_atom_site_U_iso_or_equiv
_atom_site_adp_type
_atom_site_occupancy
_atom_site_symmetry_multiplicity
_atom_site_calc_flag
_atom_site_refinement_flags
Br1 Br 0.33948(3) 0.809238(18) 0.57665(3) 0.01889(12) Uani 1 1 d .
O1 O 0.02375(16) 1.12084(13) 0.88123(19) 0.0214(5) Uani 1 1 d .
O2 O -0.03550(18) 1.05223(14) 0.7060(2) 0.0286(6) Uani 1 1 d .
O3 O 0.41541(16) 0.80370(12) 0.90733(19) 0.0178(5) Uani 1 1 d .
O4 O 0.68603(16) 0.92039(12) 0.95304(19) 0.0194(5) Uani 1 1 d .
N1 N 0.1335(2) 1.04308(15) 0.8283(2) 0.0211(7) Uani 1 1 d .
H1 H 0.1750 1.0613 0.8936 0.025 Uiso 1 1 calc R
N2 N 0.51237(19) 0.89925(14) 0.8506(2) 0.0123(6) Uani 1 1 d .
N3 N 0.6211(2) 0.79716(15) 0.9597(2) 0.0193(6) Uani 1 1 d .
H3 H 0.5670 0.7672 0.9356 0.023 Uiso 1 1 calc R
C1 C -0.1449(3) 1.0741(2) 0.8915(4) 0.0405(10) Uani 1 1 d .
H1A H -0.1666 1.0467 0.8168 0.061 Uiso 1 1 calc R
H1B H -0.2052 1.0904 0.9125 0.061 Uiso 1 1 calc R
H1C H -0.1030 1.0394 0.9517 0.061 Uiso 1 1 calc R
C2 C -0.0818(2) 1.1465(2) 0.8812(3) 0.0229(8) Uani 1 1 d .
C3 C 0.0331(3) 1.07032(19) 0.7956(3) 0.0206(8) Uani 1 1 d .
C4 C 0.1760(2) 0.98834(18) 0.7659(3) 0.0181(7) Uani 1 1 d .
C5 C 0.2694(2) 0.95369(18) 0.8292(3) 0.0188(8) Uani 1 1 d .
H5 H 0.2990 0.9657 0.9092 0.023 Uiso 1 1 calc R
C6 C 0.3199(2) 0.90041(17) 0.7735(3) 0.0145(7) Uani 1 1 d .
C7 C 0.4206(2) 0.86238(18) 0.8487(3) 0.0148(7) Uani 1 1 d .
C8 C 0.6132(2) 0.87307(18) 0.9262(3) 0.0145(7) Uani 1 1 d .
C9 C 0.7188(2) 0.76297(18) 1.0364(3) 0.0172(7) Uani 1 1 d .
H9 H 0.7770 0.7923 1.0230 0.021 Uiso 1 1 calc R
C10 C 0.7272(3) 0.7697(2) 1.1673(3) 0.0236(8) Uani 1 1 d .
H10A H 0.6684 0.7430 1.1816 0.028 Uiso 1 1 calc R
H10B H 0.7247 0.8253 1.1881 0.028 Uiso 1 1 calc R
C11 C 0.8287(3) 0.7328(2) 1.2455(3) 0.0262(8) Uani 1 1 d .
H11A H 0.8875 0.7628 1.2371 0.031 Uiso 1 1 calc R
H11B H 0.8305 0.7354 1.3280 0.031 Uiso 1 1 calc R
C12 C 0.8382(3) 0.6462(2) 1.2113(3) 0.0295(9) Uani 1 1 d .
H12A H 0.9054 0.6255 1.2581 0.035 Uiso 1 1 calc R
H12B H 0.7845 0.6149 1.2291 0.035 Uiso 1 1 calc R
C13 C -0.0580(3) 1.1969(3) 0.9921(3) 0.0422(11) Uani 1 1 d .
H13A H -0.0201 1.1659 1.0596 0.063 Uiso 1 1 calc R
H13B H -0.1220 1.2151 1.0029 0.063 Uiso 1 1 calc R
H13C H -0.0167 1.2418 0.9843 0.063 Uiso 1 1 calc R
C14 C -0.1328(3) 1.1965(2) 0.7723(3) 0.0307(9) Uani 1 1 d .
H14A H -0.0862 1.2384 0.7665 0.046 Uiso 1 1 calc R
H14B H -0.1962 1.2190 0.7790 0.046 Uiso 1 1 calc R
H14C H -0.1481 1.1638 0.7026 0.046 Uiso 1 1 calc R
C15 C 0.5091(2) 0.97412(17) 0.7807(3) 0.0135(7) Uani 1 1 d .
H15 H 0.4394 0.9759 0.7226 0.016 Uiso 1 1 calc R
C16 C 0.5853(3) 0.97417(19) 0.7088(3) 0.0196(7) Uani 1 1 d .
H16A H 0.5747 0.9272 0.6590 0.024 Uiso 1 1 calc R
H16B H 0.6563 0.9736 0.7616 0.024 Uiso 1 1 calc R
C17 C 0.5667(3) 1.0492(2) 0.6313(3) 0.0291(9) Uani 1 1 d .
H17A H 0.6177 1.0514 0.5887 0.035 Uiso 1 1 calc R
H17B H 0.4981 1.0465 0.5733 0.035 Uiso 1 1 calc R
C18 C 0.5746(3) 1.1242(2) 0.7049(3) 0.0304(9) Uani 1 1 d .
H18A H 0.6453 1.1298 0.7575 0.037 Uiso 1 1 calc R
H18B H 0.5593 1.1700 0.6526 0.037 Uiso 1 1 calc R
C19 C 0.4997(3) 1.12236(18) 0.7778(3) 0.0209(8) Uani 1 1 d .
H19A H 0.4287 1.1222 0.7251 0.025 Uiso 1 1 calc R
H19B H 0.5092 1.1697 0.8267 0.025 Uiso 1 1 calc R
C20 C 0.5179(3) 1.04904(18) 0.8567(3) 0.0187(7) Uani 1 1 d .
H20A H 0.4667 1.0472 0.8991 0.022 Uiso 1 1 calc R
H20B H 0.5866 1.0516 0.9147 0.022 Uiso 1 1 calc R
C21 C 0.7268(3) 0.67617(19) 1.0020(3) 0.0243(8) Uani 1 1 d .
H21A H 0.6675 0.6468 1.0104 0.029 Uiso 1 1 calc R
H21B H 0.7249 0.6733 0.9195 0.029 Uiso 1 1 calc R
C22 C 0.8275(3) 0.6385(2) 1.0801(3) 0.0294(9) Uani 1 1 d .
H22A H 0.8285 0.5827 1.0599 0.035 Uiso 1 1 calc R
H22B H 0.8865 0.6639 1.0644 0.035 Uiso 1 1 calc R
C23 C 0.2737(2) 0.88091(18) 0.6554(3) 0.0170(7) Uani 1 1 d .
C24 C 0.1785(3) 0.91484(19) 0.5922(3) 0.0218(8) Uani 1 1 d .
H24 H 0.1476 0.9015 0.5129 0.026 Uiso 1 1 calc R
C25 C 0.1297(3) 0.96818(19) 0.6465(3) 0.0210(8) Uani 1 1 d .
H25 H 0.0663 0.9906 0.6037 0.025 Uiso 1 1 calc R

loop_
_atom_site_aniso_label
_atom_site_aniso_U_11
_atom_site_aniso_U_22
_atom_site_aniso_U_33
_atom_site_aniso_U_23
_atom_site_aniso_U_13
_atom_site_aniso_U_12
Br1 0.02095(19) 0.01719(18) 0.01872(18) -0.00220(14) 0.00636(13) 0.00078(15)
O1 0.0137(12) 0.0224(12) 0.0256(13) -0.0069(10) 0.0025(10) 0.0042(10)
O2 0.0202(13) 0.0317(14) 0.0255(13) -0.0107(11) -0.0054(11) 0.0049(11)
O3 0.0167(12) 0.0125(11) 0.0241(12) 0.0045(10) 0.0062(10) 0.0000(10)
O4 0.0129(12) 0.0157(11) 0.0248(13) 0.0000(10) -0.0013(10) -0.0024(10)
N1 0.0152(15) 0.0230(15) 0.0204(15) -0.0073(12) -0.0015(12) 0.0030(12)
N2 0.0124(14) 0.0100(13) 0.0132(13) 0.0018(10) 0.0019(11) 0.0005(11)
N3 0.0130(14) 0.0134(15) 0.0252(15) 0.0055(11) -0.0034(12) -0.0016(11)
C1 0.025(2) 0.043(2) 0.057(3) 0.011(2) 0.016(2) 0.0017(19)
C2 0.0107(17) 0.0266(19) 0.0302(19) -0.0053(15) 0.0045(15) 0.0040(15)
C3 0.0179(18) 0.0172(17) 0.0256(19) -0.0004(15) 0.0052(16) 0.0028(15)
C4 0.0170(18) 0.0147(16) 0.0222(17) -0.0010(14) 0.0054(14) -0.0003(14)
C5 0.0110(17) 0.0150(17) 0.0250(18) 0.0056(14) -0.0027(14) -0.0037(14)
C6 0.0128(17) 0.0108(16) 0.0197(17) 0.0023(13) 0.0045(14) -0.0027(13)
C7 0.0179(17) 0.0119(16) 0.0150(16) -0.0044(13) 0.0057(14) 0.0008(13)
C8 0.0166(17) 0.0170(17) 0.0098(15) -0.0018(13) 0.0037(13) 0.0022(15)
C9 0.0111(16) 0.0168(17) 0.0202(17) 0.0057(13) -0.0004(14) 0.0007(13)
C10 0.0194(19) 0.0260(19) 0.0240(18) 0.0020(15) 0.0047(15) 0.0049(15)
C11 0.027(2) 0.033(2) 0.0166(17) 0.0047(15) 0.0034(15) 0.0059(17)
C12 0.021(2) 0.029(2) 0.031(2) 0.0120(16) -0.0030(16) 0.0033(16)
C13 0.026(2) 0.065(3) 0.031(2) -0.015(2) 0.0025(18) 0.016(2)
C14 0.0218(19) 0.037(2) 0.033(2) -0.0007(17) 0.0080(16) 0.0111(17)
C15 0.0131(16) 0.0110(15) 0.0140(16) 0.0030(12) 0.0008(13) -0.0015(13)
C16 0.0232(19) 0.0154(17) 0.0223(18) 0.0013(14) 0.0100(15) 0.0005(15)
C17 0.034(2) 0.026(2) 0.035(2) 0.0118(17) 0.0211(18) 0.0020(17)
C18 0.032(2) 0.0161(18) 0.045(2) 0.0099(16) 0.0139(19) 0.0013(16)
C19 0.0220(19) 0.0096(16) 0.0280(19) 0.0002(14) 0.0029(15) 0.0005(14)
C20 0.0196(18) 0.0137(16) 0.0181(17) -0.0013(13) -0.0011(14) -0.0001(14)
C21 0.0230(19) 0.0180(18) 0.0252(18) 0.0001(14) -0.0024(15) 0.0031(15)
C22 0.028(2) 0.0183(18) 0.036(2) -0.0030(16) 0.0007(17) 0.0043(16)
C23 0.0165(17) 0.0120(16) 0.0234(18) 0.0012(13) 0.0073(14) -0.0018(14)
C24 0.0222(19) 0.0220(18) 0.0177(17) 0.0012(14) 0.0011(15) -0.0002(15)
C25 0.0158(17) 0.0233(18) 0.0200(18) -0.0008(14) -0.0003(15) 0.0040(15)

loop_
_atom_type_symbol
_atom_type_description
_atom_type_scat_dispersion_real
_atom_type_scat_dispersion_imag
_atom_type_scat_source
C C 0.0033 0.0016 'International Tables Vol C Tables 4.2.6.8 and 6.1.1.4'
H H 0.0000 0.0000 'International Tables Vol C Tables 4.2.6.8 and 6.1.1.4'
N N 0.0061 0.0033 'International Tables Vol C Tables 4.2.6.8 and 6.1.1.4'
O O 0.0106 0.0060 'International Tables Vol C Tables 4.2.6.8 and 6.1.1.4'
Br Br -0.2901 2.4595 'International Tables Vol C Tables 4.2.6.8 and 6.1.1.4'

loop_
_geom_angle_atom_site_label_1
_geom_angle_atom_site_label_2
_geom_angle_atom_site_label_3
_geom_angle
C3 O1 C2 119.3(2)
C3 N1 C4 126.7(3)
C3 N1 H1 116.7
C4 N1 H1 116.7
C7 N2 C8 122.8(3)
C7 N2 C15 119.6(2)
C8 N2 C15 117.4(2)
C8 N3 C9 122.3(3)
C8 N3 H3 118.9
C9 N3 H3 118.9
C2 C1 H1A 109.5
C2 C1 H1B 109.5
H1A C1 H1B 109.5
C2 C1 H1C 109.5
H1A C1 H1C 109.5
H1B C1 H1C 109.5
O1 C2 C1 109.1(3)
O1 C2 C13 102.3(3)
C1 C2 C13 110.9(3)
O1 C2 C14 110.3(3)
C1 C2 C14 113.4(3)
C13 C2 C14 110.2(3)
O2 C3 O1 126.1(3)
O2 C3 N1 125.9(3)
O1 C3 N1 108.0(3)
C5 C4 C25 119.6(3)
C5 C4 N1 116.2(3)
C25 C4 N1 124.1(3)
C4 C5 C6 120.5(3)
C4 C5 H5 119.8
C6 C5 H5 119.8
C23 C6 C5 119.4(3)
C23 C6 C7 122.5(3)
C5 C6 C7 118.0(3)
O3 C7 N2 124.2(3)
O3 C7 C6 118.6(3)
N2 C7 C6 117.2(3)
O4 C8 N3 124.2(3)
O4 C8 N2 119.1(3)
N3 C8 N2 116.7(3)
N3 C9 C10 111.8(3)
N3 C9 C21 109.5(2)
C10 C9 C21 110.7(3)
N3 C9 H9 108.3
C10 C9 H9 108.3
C21 C9 H9 108.3
C9 C10 C11 111.1(3)
C9 C10 H10A 109.4
C11 C10 H10A 109.4
C9 C10 H10B 109.4
C11 C10 H10B 109.4
H10A C10 H10B 108.0
C12 C11 C10 111.1(3)
C12 C11 H11A 109.4
C10 C11 H11A 109.4
C12 C11 H11B 109.4
C10 C11 H11B 109.4
H11A C11 H11B 108.0
C22 C12 C11 111.3(3)
C22 C12 H12A 109.4
C11 C12 H12A 109.4
C22 C12 H12B 109.4
C11 C12 H12B 109.4
H12A C12 H12B 108.0
C2 C13 H13A 109.5
C2 C13 H13B 109.5
H13A C13 H13B 109.5
C2 C13 H13C 109.5
H13A C13 H13C 109.5
H13B C13 H13C 109.5
C2 C14 H14A 109.5
C2 C14 H14B 109.5
H14A C14 H14B 109.5
C2 C14 H14C 109.5
H14A C14 H14C 109.5
H14B C14 H14C 109.5
N2 C15 C16 113.4(3)
N2 C15 C20 112.6(2)
C16 C15 C20 112.6(3)
N2 C15 H15 105.8
C16 C15 H15 105.8
C20 C15 H15 105.8
C15 C16 C17 108.6(3)
C15 C16 H16A 110.0
C17 C16 H16A 110.0
C15 C16 H16B 110.0
C17 C16 H16B 110.0
H16A C16 H16B 108.3
C18 C17 C16 111.9(3)
C18 C17 H17A 109.2
C16 C17 H17A 109.2
C18 C17 H17B 109.2
C16 C17 H17B 109.2
H17A C17 H17B 107.9
C19 C18 C17 111.5(3)
C19 C18 H18A 109.3
C17 C18 H18A 109.3
C19 C18 H18B 109.3
C17 C18 H18B 109.3
H18A C18 H18B 108.0
C18 C19 C20 110.9(3)
C18 C19 H19A 109.5
C20 C19 H19A 109.5
C18 C19 H19B 109.5
C20 C19 H19B 109.5
H19A C19 H19B 108.1
C19 C20 C15 109.8(3)
C19 C20 H20A 109.7
C15 C20 H20A 109.7
C19 C20 H20B 109.7
C15 C20 H20B 109.7
H20A C20 H20B 108.2
C22 C21 C9 111.0(3)
C22 C21 H21A 109.4
C9 C21 H21A 109.4
C22 C21 H21B 109.4
C9 C21 H21B 109.4
H21A C21 H21B 108.0
C12 C22 C21 111.8(3)
C12 C22 H22A 109.3
C21 C22 H22A 109.3
C12 C22 H22B 109.3
C21 C22 H22B 109.3
H22A C22 H22B 107.9
C6 C23 C24 120.0(3)
C6 C23 Br1 120.8(2)
C24 C23 Br1 119.2(2)
C25 C24 C23 120.5(3)
C25 C24 H24 119.8
C23 C24 H24 119.8
C24 C25 C4 119.9(3)
C24 C25 H25 120.1
C4 C25 H25 120.1

loop_
_geom_bond_atom_site_label_1
_geom_bond_atom_site_label_2
_geom_bond_distance
Br1 C23 1.902(3)
O1 C3 1.358(4)
O1 C2 1.486(4)
O2 C3 1.213(4)
O3 C7 1.222(4)
O4 C8 1.228(4)
N1 C3 1.368(4)
N1 C4 1.407(4)
N1 H1 0.8600
N2 C7 1.378(4)
N2 C8 1.449(4)
N2 C15 1.501(4)
N3 C8 1.333(4)
N3 C9 1.469(4)
N3 H3 0.8600
C1 C2 1.512(5)
C1 H1A 0.9600
C1 H1B 0.9600
C1 H1C 0.9600
C2 C13 1.514(5)
C2 C14 1.516(5)
C4 C5 1.382(4)
C4 C25 1.401(4)
C5 C6 1.407(5)
C5 H5 0.9300
C6 C23 1.384(4)
C6 C7 1.517(4)
C9 C10 1.522(5)
C9 C21 1.530(4)
C9 H9 0.9800
C10 C11 1.530(4)
C10 H10A 0.9700
C10 H10B 0.9700
C11 C12 1.529(5)
C11 H11A 0.9700
C11 H11B 0.9700
C12 C22 1.521(5)
C12 H12A 0.9700
C12 H12B 0.9700
C13 H13A 0.9600
C13 H13B 0.9600
C13 H13C 0.9600
C14 H14A 0.9600
C14 H14B 0.9600
C14 H14C 0.9600
C15 C16 1.521(4)
C15 C20 1.533(4)
C15 H15 0.9800
C16 C17 1.536(4)
C16 H16A 0.9700
C16 H16B 0.9700
C17 C18 1.519(5)
C17 H17A 0.9700
C17 H17B 0.9700
C18 C19 1.515(5)
C18 H18A 0.9700
C18 H18B 0.9700
C19 C20 1.523(4)
C19 H19A 0.9700
C19 H19B 0.9700
C20 H20A 0.9700
C20 H20B 0.9700
C21 C22 1.527(5)
C21 H21A 0.9700
C21 H21B 0.9700
C22 H22A 0.9700
C22 H22B 0.9700
C23 C24 1.394(4)
C24 C25 1.382(5)
C24 H24 0.9300
C25 H25 0.9300
